data_7232321
loop_
_publ_author_name
'Bhandary, Subhrajyoti'
'Panini, Piyush'
'Chopra, Deepak'

_publ_section_title
;
 Evaluating the importance of fractional Z&#x2032; polymorphs in a
 trifluoromethylated N,N&#x2032;-diphenyloxalamide derivative
;
_journal_issue 10
_journal_name_full CrystEngComm
_journal_page_first 1543
_journal_paper_doi 10.1039/C8CE02163E
_journal_volume 21
_journal_year 2019
_chemical_formula_sum 'C16 H10 F6 N2 O2'
_chemical_formula_weight 376.26
_space_group_crystal_system monoclinic
_space_group_IT_number 14
_space_group_name_Hall '-P 2ybc'
_space_group_name_H-M_alt 'P 1 21/c 1'
_symmetry_space_group_name_Hall '-P 2ybc'
_symmetry_space_group_name_H-M 'P 1 21/c 1'
_atom_sites_solution_hydrogens geom
_audit_creation_method SHELXL-2018/3
_audit_update_record
;
2019-01-29 deposited with the CCDC.
2019-02-07 downloaded from the CCDC.
;
_cell_angle_alpha 90
_cell_angle_beta 94.332(2)
_cell_angle_gamma 90
_cell_formula_units_Z 2
_cell_length_a 5.0637(4)
_cell_length_b 4.9677(4)
_cell_length_c 29.092(2)
_cell_measurement_reflns_used 7945
_cell_measurement_temperature 110(2)
_cell_measurement_theta_max 30.46
_cell_measurement_theta_min 2.81
_cell_volume 729.72(10)
_computing_cell_refinement 'Bruker SAINT'
_computing_data_collection 'Bruker APEX2'
_computing_data_reduction 'Bruker SAINT'
_computing_molecular_graphics 'PLATON(Spek, 2009) and Mercury (Macrae <i>et al.</i>, 2008)'
_computing_publication_material 'WINGX (Farrugia, 2014) and PLATON'
_computing_structure_refinement 'SHELXL-2018/3 (Sheldrick, 2018)'
_computing_structure_solution 'SHELXS-97 (Sheldrick 2008)'
_diffrn_ambient_temperature 110(2)
_diffrn_measured_fraction_theta_full 0.998
_diffrn_measured_fraction_theta_max 0.994
_diffrn_measurement_device_type 'Bruker D8 Venture CMOS PHOTON 100'
_diffrn_measurement_method '\f and \w scans'
_diffrn_radiation_type MoK\a
_diffrn_radiation_wavelength 0.71073
_diffrn_reflns_av_R_equivalents 0.0275
_diffrn_reflns_av_unetI/netI 0.0179
_diffrn_reflns_Laue_measured_fraction_full 0.998
_diffrn_reflns_Laue_measured_fraction_max 0.994
_diffrn_reflns_limit_h_max 7
_diffrn_reflns_limit_h_min -7
_diffrn_reflns_limit_k_max 6
_diffrn_reflns_limit_k_min -7
_diffrn_reflns_limit_l_max 41
_diffrn_reflns_limit_l_min -40
_diffrn_reflns_number 11752
_diffrn_reflns_point_group_measured_fraction_full 0.998
_diffrn_reflns_point_group_measured_fraction_max 0.994
_diffrn_reflns_theta_full 25.242
_diffrn_reflns_theta_max 30.497
_diffrn_reflns_theta_min 2.809
_exptl_absorpt_coefficient_mu 0.165
_exptl_absorpt_correction_T_max 0.7461
_exptl_absorpt_correction_T_min 0.7001
_exptl_absorpt_correction_type multi-scan
_exptl_absorpt_process_details SADABS-2014/2
_exptl_crystal_colour colourless
_exptl_crystal_density_diffrn 1.712
_exptl_crystal_description block
_exptl_crystal_F_000 380
_exptl_crystal_size_max 0.420
_exptl_crystal_size_mid 0.280
_exptl_crystal_size_min 0.120
_refine_diff_density_max 0.406
_refine_diff_density_min -0.365
_refine_diff_density_rms 0.070
_refine_ls_extinction_method none
_refine_ls_goodness_of_fit_ref 1.068
_refine_ls_hydrogen_treatment constr
_refine_ls_matrix_type full
_refine_ls_number_parameters 118
_refine_ls_number_reflns 2200
_refine_ls_number_restraints 0
_refine_ls_restrained_S_all 1.068
_refine_ls_R_factor_all 0.0413
_refine_ls_R_factor_gt 0.0369
_refine_ls_shift/su_max 0.001
_refine_ls_shift/su_mean 0.000
_refine_ls_structure_factor_coef Fsqd
_refine_ls_weighting_details 'w=1/[\s^2^(Fo^2^)+(0.0568P)^2^+0.2622P] where P=(Fo^2^+2Fc^2^)/3'
_refine_ls_weighting_scheme calc
_refine_ls_wR_factor_gt 0.0984
_refine_ls_wR_factor_ref 0.1021
_reflns_Friedel_coverage 0.000
_reflns_number_gt 1975
_reflns_number_total 2200
_reflns_threshold_expression 'I > 2\s(I)'
_cod_data_source_file c8ce02163e2.cif
_cod_data_source_block FI
_cod_depositor_comments 'Adding full bibliography for 7232321--7232322.cif.'
_cod_original_cell_volume 729.71(10)
_cod_database_code 7232321
_shelx_shelxl_version_number 2018/3
_shelx_space_group_comment
;
The symmetry employed for this shelxl refinement is uniquely defined
by the following loop, which should always be used as a source of
symmetry information in preference to the above space-group names.
They are only intended as comments.
;
_shelx_estimated_absorpt_t_min 0.934
_shelx_estimated_absorpt_t_max 0.980

loop_
_space_group_symop_operation_xyz
'x, y, z'
'-x, y+1/2, -z+1/2'
'-x, -y, -z'
'x, -y-1/2, z-1/2'

loop_
_atom_site_label
_atom_site_type_symbol
_atom_site_fract_x
_atom_site_fract_y
_atom_site_fract_z
_atom_site_U_iso_or_equiv
_atom_site_adp_type
_atom_site_occupancy
_atom_site_site_symmetry_order
_atom_site_calc_flag
_atom_site_refinement_flags_posn
_atom_site_refinement_flags_adp
F2 F 0.87649(16) 0.30288(19) 0.77387(2) 0.0333(2) Uani 1 1 d . .
F1 F 0.54912(14) 0.27661(16) 0.81664(2) 0.02596(18) Uani 1 1 d . .
F3 F 0.64294(15) 0.65449(16) 0.78537(3) 0.0309(2) Uani 1 1 d . .
O1 O 0.71473(14) 0.11002(18) 0.96744(3) 0.02103(19) Uani 1 1 d . .
N1 N 1.15019(16) 0.22240(17) 0.96186(3) 0.01401(17) Uani 1 1 d . .
H1 H 1.309474 0.201454 0.975696 0.017 Uiso 1 1 calc R U
C7 C 0.7495(2) 0.4350(2) 0.80586(3) 0.0192(2) Uani 1 1 d . .
C3 C 0.93494(18) 0.5028(2) 0.84701(3) 0.01459(19) Uani 1 1 d . .
C2 C 0.93868(18) 0.3415(2) 0.88600(3) 0.01446(19) Uani 1 1 d . .
H2 H 0.814574 0.199264 0.887844 0.017 Uiso 1 1 calc R U
C1 C 1.12734(18) 0.39147(19) 0.92242(3) 0.01282(18) Uani 1 1 d . .
C8 C 0.95119(18) 0.09218(19) 0.97985(3) 0.01361(19) Uani 1 1 d . .
C4 C 1.1127(2) 0.7146(2) 0.84389(3) 0.0180(2) Uani 1 1 d . .
H3 H 1.106819 0.824809 0.817148 0.022 Uiso 1 1 calc R U
C5 C 1.2989(2) 0.7619(2) 0.88056(4) 0.0189(2) Uani 1 1 d . .
H4 H 1.421046 0.906060 0.878861 0.023 Uiso 1 1 calc R U
C6 C 1.30846(19) 0.6007(2) 0.91972(3) 0.0159(2) Uani 1 1 d . .
H5 H 1.437794 0.633042 0.944483 0.019 Uiso 1 1 calc R U

loop_
_atom_site_aniso_label
_atom_site_aniso_U_11
_atom_site_aniso_U_22
_atom_site_aniso_U_33
_atom_site_aniso_U_23
_atom_site_aniso_U_13
_atom_site_aniso_U_12
F2 0.0317(4) 0.0525(5) 0.0156(3) -0.0101(3) 0.0015(3) 0.0046(3)
F1 0.0235(3) 0.0346(4) 0.0188(3) 0.0028(3) -0.0047(3) -0.0081(3)
F3 0.0305(4) 0.0351(4) 0.0253(4) 0.0132(3) -0.0092(3) 0.0037(3)
O1 0.0099(3) 0.0347(4) 0.0183(3) 0.0112(3) 0.0000(3) 0.0003(3)
N1 0.0105(3) 0.0192(4) 0.0121(3) 0.0041(3) -0.0006(3) -0.0010(3)
C7 0.0196(5) 0.0255(5) 0.0123(4) 0.0031(4) -0.0005(3) 0.0016(4)
C3 0.0146(4) 0.0178(4) 0.0113(4) 0.0013(3) 0.0010(3) 0.0026(3)
C2 0.0130(4) 0.0175(4) 0.0128(4) 0.0021(3) 0.0003(3) -0.0009(3)
C1 0.0118(4) 0.0158(4) 0.0110(4) 0.0020(3) 0.0020(3) 0.0014(3)
C8 0.0121(4) 0.0178(4) 0.0110(4) 0.0030(3) 0.0007(3) 0.0005(3)
C4 0.0218(5) 0.0175(4) 0.0149(4) 0.0046(3) 0.0037(3) 0.0013(4)
C5 0.0207(5) 0.0165(4) 0.0198(5) 0.0030(3) 0.0031(4) -0.0038(4)
C6 0.0152(4) 0.0170(4) 0.0154(4) 0.0005(3) 0.0009(3) -0.0016(3)

loop_
_atom_type_symbol
_atom_type_description
_atom_type_scat_dispersion_real
_atom_type_scat_dispersion_imag
_atom_type_scat_source
C C 0.0033 0.0016 'International Tables Vol C Tables 4.2.6.8 and 6.1.1.4'
H H 0.0000 0.0000 'International Tables Vol C Tables 4.2.6.8 and 6.1.1.4'
N N 0.0061 0.0033 'International Tables Vol C Tables 4.2.6.8 and 6.1.1.4'
O O 0.0106 0.0060 'International Tables Vol C Tables 4.2.6.8 and 6.1.1.4'
F F 0.0171 0.0103 'International Tables Vol C Tables 4.2.6.8 and 6.1.1.4'

loop_
_geom_angle_atom_site_label_1
_geom_angle_atom_site_label_2
_geom_angle_atom_site_label_3
_geom_angle
_geom_angle_site_symmetry_3
C8 N1 C1 125.79(8) .
C8 N1 H1 117.1 .
C1 N1 H1 117.1 .
F3 C7 F1 107.20(9) .
F3 C7 F2 106.73(9) .
F1 C7 F2 106.63(9) .
F3 C7 C3 112.28(9) .
F1 C7 C3 112.59(8) .
F2 C7 C3 111.05(8) .
C2 C3 C4 121.38(9) .
C2 C3 C7 119.39(9) .
C4 C3 C7 119.07(9) .
C3 C2 C1 118.99(9) .
C3 C2 H2 120.5 .
C1 C2 H2 120.5 .
C6 C1 C2 120.43(9) .
C6 C1 N1 118.25(8) .
C2 C1 N1 121.22(9) .
O1 C8 N1 126.68(9) .
O1 C8 C8 121.12(11) 3_757
N1 C8 C8 112.20(10) 3_757
C5 C4 C3 118.85(9) .
C5 C4 H3 120.6 .
C3 C4 H3 120.6 .
C4 C5 C6 120.74(10) .
C4 C5 H4 119.6 .
C6 C5 H4 119.6 .
C5 C6 C1 119.59(9) .
C5 C6 H5 120.2 .
C1 C6 H5 120.2 .

loop_
_geom_bond_atom_site_label_1
_geom_bond_atom_site_label_2
_geom_bond_distance
_geom_bond_site_symmetry_2
F2 C7 1.3418(13) .
F1 C7 1.3398(13) .
F3 C7 1.3370(13) .
O1 C8 1.2274(11) .
N1 C8 1.3369(12) .
N1 C1 1.4196(12) .
N1 H1 0.8800 .
C7 C3 1.5026(14) .
C3 C2 1.3877(13) .
C3 C4 1.3918(15) .
C2 C1 1.3942(13) .
C2 H2 0.9500 .
C1 C6 1.3921(13) .
C8 C8 1.5398(18) 3_757
C4 C5 1.3894(15) .
C4 H3 0.9500 .
C5 C6 1.3905(14) .
C5 H4 0.9500 .
C6 H5 0.9500 .

loop_
_geom_torsion_atom_site_label_1
_geom_torsion_atom_site_label_2
_geom_torsion_atom_site_label_3
_geom_torsion_atom_site_label_4
_geom_torsion
_geom_torsion_site_symmetry_4
F3 C7 C3 C2 141.34(10) .
F1 C7 C3 C2 20.23(13) .
F2 C7 C3 C2 -99.25(11) .
F3 C7 C3 C4 -43.32(13) .
F1 C7 C3 C4 -164.43(9) .
F2 C7 C3 C4 76.08(12) .
C4 C3 C2 C1 -0.89(15) .
C7 C3 C2 C1 174.33(9) .
C3 C2 C1 C6 0.23(14) .
C3 C2 C1 N1 -176.10(9) .
C8 N1 C1 C6 151.12(10) .
C8 N1 C1 C2 -32.48(15) .
C1 N1 C8 O1 -5.21(17) .
C1 N1 C8 C8 175.21(10) 3_757
C2 C3 C4 C5 0.71(15) .
C7 C3 C4 C5 -174.53(9) .
C3 C4 C5 C6 0.13(16) .
C4 C5 C6 C1 -0.77(16) .
C2 C1 C6 C5 0.59(15) .
N1 C1 C6 C5 177.02(9) .
